data_7044332
loop_
_publ_author_name
'Cui, Xiaobing'
'Lv, Ying'
'xiao, lina'
'hao, xiangrong'
'Xu, Ji-Qing'

_publ_section_title
;
 A series of organic-inorganic hybrid compounds formed by [P2W18O62]6- and
 several types of transition metal complexes
;
_journal_name_full 'Dalton Trans.'
_journal_paper_doi 10.1039/C7DT02814H
_journal_year 2017
_chemical_formula_sum 'C40 H47 Cu3 N8 O69.5 P2 W18'
_chemical_formula_weight 5313.71
_space_group_crystal_system monoclinic
_space_group_IT_number 14
_space_group_name_Hall '-P 2ybc'
_space_group_name_H-M_alt 'P 1 21/c 1'
_symmetry_space_group_name_Hall '-P 2ybc'
_symmetry_space_group_name_H-M 'P 1 21/c 1'
_atom_sites_solution_hydrogens geom
_audit_creation_method SHELXL-2014/7
_audit_update_record
;
2017-07-26 deposited with the CCDC.
2017-09-25 downloaded from the CCDC.
;
_cell_angle_alpha 90
_cell_angle_beta 110.6800(10)
_cell_angle_gamma 90
_cell_formula_units_Z 4
_cell_length_a 26.2355(16)
_cell_length_b 14.0823(8)
_cell_length_c 24.7429(14)
_cell_measurement_reflns_used 9884
_cell_measurement_temperature 296(2)
_cell_measurement_theta_max 25.11
_cell_measurement_theta_min 3.02
_cell_volume 8552.4(9)
_computing_cell_refinement 'Bruker SMART'
_computing_data_collection 'Bruker SMART'
_computing_data_reduction 'Bruker SAINT'
_computing_molecular_graphics 'SHELXL-2014/7 (Sheldrick, 2014)'
_computing_publication_material 'SHELXL-2014/7 (Sheldrick, 2014)'
_computing_structure_refinement 'SHELXL-2014/7 (Sheldrick, 2014)'
_computing_structure_solution 'SHELXL-2014/7 (Sheldrick, 2014)'
_diffrn_ambient_temperature 296(2)
_diffrn_measured_fraction_theta_full 0.995
_diffrn_measured_fraction_theta_max 0.995
_diffrn_measurement_device_type 'CCD area detector'
_diffrn_radiation_type MoK\a
_diffrn_radiation_wavelength 0.71073
_diffrn_reflns_av_R_equivalents 0.0511
_diffrn_reflns_av_unetI/netI 0.0414
_diffrn_reflns_Laue_measured_fraction_full 0.995
_diffrn_reflns_Laue_measured_fraction_max 0.995
_diffrn_reflns_limit_h_max 31
_diffrn_reflns_limit_h_min -30
_diffrn_reflns_limit_k_max 16
_diffrn_reflns_limit_k_min -16
_diffrn_reflns_limit_l_max 20
_diffrn_reflns_limit_l_min -29
_diffrn_reflns_number 54878
_diffrn_reflns_point_group_measured_fraction_full 0.995
_diffrn_reflns_point_group_measured_fraction_max 0.995
_diffrn_reflns_theta_full 25.123
_diffrn_reflns_theta_max 25.123
_diffrn_reflns_theta_min 2.813
_exptl_absorpt_coefficient_mu 24.978
_exptl_absorpt_correction_T_max 0.026
_exptl_absorpt_correction_T_min 0.005
_exptl_absorpt_correction_type empirical
_exptl_crystal_colour dark_green
_exptl_crystal_density_diffrn 4.127
_exptl_crystal_description block
_exptl_crystal_F_000 9392
_exptl_crystal_size_max 0.25
_exptl_crystal_size_mid 0.24
_exptl_crystal_size_min 0.16
_refine_diff_density_max 2.087
_refine_diff_density_min -3.141
_refine_diff_density_rms 0.358
_refine_ls_extinction_coef 0.000020(3)
_refine_ls_extinction_expression Fc^*^=kFc[1+0.001xFc^2^\l^3^/sin(2\q)]^-1/4^
_refine_ls_extinction_method 'SHELXL-2014/7 (Sheldrick 2014'
_refine_ls_goodness_of_fit_ref 1.096
_refine_ls_hydrogen_treatment constr
_refine_ls_matrix_type full
_refine_ls_number_parameters 1280
_refine_ls_number_reflns 15200
_refine_ls_number_restraints 1843
_refine_ls_restrained_S_all 1.048
_refine_ls_R_factor_all 0.0468
_refine_ls_R_factor_gt 0.0357
_refine_ls_shift/su_max 0.002
_refine_ls_shift/su_mean 0.000
_refine_ls_structure_factor_coef Fsqd
_refine_ls_weighting_details 'w=1/[\s^2^(Fo^2^)+(0.0262P)^2^+269.2007P] where P=(Fo^2^+2Fc^2^)/3'
_refine_ls_weighting_scheme calc
_refine_ls_wR_factor_gt 0.0799
_refine_ls_wR_factor_ref 0.0859
_reflns_Friedel_coverage 0.000
_reflns_number_gt 12828
_reflns_number_total 15200
_reflns_threshold_expression 'I > 2\s(I)'
_cod_data_source_file c7dt02814h2.cif
_cod_data_source_block 2
_cod_original_formula_sum 'C40 H47 Cu3 N8 O69.50 P2 W18'
_cod_database_code 7044332
_shelx_shelxl_version_number 2014/7
_shelx_space_group_comment
;
The symmetry employed for this shelxl refinement is uniquely defined
by the following loop, which should always be used as a source of
symmetry information in preference to the above space-group names.
They are only intended as comments.
;

loop_
_space_group_symop_operation_xyz
'x, y, z'
'-x, y+1/2, -z+1/2'
'-x, -y, -z'
'x, -y-1/2, z-1/2'

loop_
_atom_site_label
_atom_site_type_symbol
_atom_site_fract_x
_atom_site_fract_y
_atom_site_fract_z
_atom_site_U_iso_or_equiv
_atom_site_adp_type
_atom_site_occupancy
_atom_site_site_symmetry_order
_atom_site_calc_flag
_atom_site_refinement_flags_posn
_atom_site_refinement_flags_adp
_atom_site_refinement_flags_occupancy
W1 W -0.21809(2) -1.09632(3) -0.13318(2) 0.00917(11) Uani 1 1 d . . .
W2 W -0.24857(2) -1.28895(3) 0.07000(2) 0.00997(11) Uani 1 1 d . . .
W3 W -0.23654(2) -0.77159(3) -0.05193(2) 0.01026(11) Uani 1 1 d . . .
W4 W -0.31558(2) -0.79945(3) 0.04305(2) 0.00967(11) Uani 1 1 d . . .
W5 W -0.32546(2) -0.95507(3) -0.15117(2) 0.00828(10) Uani 1 1 d . . .
W6 W -0.08656(2) -1.08671(3) 0.08394(2) 0.01252(11) Uani 1 1 d . . .
W7 W -0.40500(2) -0.98125(3) -0.05594(2) 0.00935(11) Uani 1 1 d . . .
W8 W -0.12970(2) -0.91343(3) -0.03441(2) 0.01143(11) Uani 1 1 d . . .
W9 W -0.41092(2) -1.16854(3) -0.16183(2) 0.01199(11) Uani 1 1 d . . .
W10 W -0.36810(2) -1.14018(3) 0.05155(2) 0.01131(11) Uani 1 1 d . . .
W11 W -0.17498(2) -1.27116(3) -0.01526(2) 0.01082(11) Uani 1 1 d . . .
W12 W -0.15875(2) -1.10971(3) 0.17081(2) 0.01169(11) Uani 1 1 d . . .
W13 W -0.27821(2) -0.95836(3) 0.15096(2) 0.01124(11) Uani 1 1 d . . .
W14 W -0.30178(2) -1.30978(3) -0.14109(2) 0.01260(11) Uani 1 1 d . . .
W15 W -0.06877(2) -0.82985(4) 0.11643(2) 0.01270(11) Uani 1 1 d . . .
W16 W -0.17781(2) -0.69184(3) 0.09972(2) 0.01106(11) Uani 1 1 d . . .
W17 W -0.13930(2) -0.85452(4) 0.20639(2) 0.01295(11) Uani 1 1 d . . .
W18 W -0.37601(2) -1.33026(3) -0.05465(2) 0.01275(11) Uani 1 1 d . . .
P2 P -0.19882(11) -0.93538(19) 0.06280(11) 0.0034(5) Uani 1 1 d . U .
P1 P -0.29277(11) -1.12700(19) -0.04119(11) 0.0026(5) Uani 1 1 d . U .
Cu1 Cu -0.43832(7) -0.83095(12) -0.27211(7) 0.0207(4) Uani 1 1 d . . .
Cu3 Cu -0.24843(6) -1.49438(10) 0.15995(6) 0.0142(3) Uani 1 1 d . . .
Cu2 Cu -0.04958(12) -1.3127(2) -0.09115(11) 0.0323(6) Uani 0.8 1 d . . P
Cu2A Cu -0.0726(5) -1.3491(10) -0.0807(4) 0.039(3) Uani 0.2 1 d . . P
O58 O -0.2505(3) -0.7304(6) 0.0856(3) 0.0128(10) Uani 1 1 d . U .
O57 O -0.1781(3) -0.9900(6) -0.0929(3) 0.0118(9) Uani 1 1 d . U .
O56 O -0.2682(3) -1.1991(6) -0.1566(3) 0.0129(10) Uani 1 1 d . U .
O55 O -0.2757(3) -0.8648(6) -0.1097(3) 0.0118(10) Uani 1 1 d . U .
O54 O -0.2539(3) -0.9272(5) 0.0682(3) 0.0100(9) Uani 1 1 d . U .
O53 O -0.3646(3) -0.8933(6) 0.0017(3) 0.0122(10) Uani 1 1 d . U .
O52 O -0.2277(3) -1.0607(6) 0.1629(3) 0.0133(10) Uani 1 1 d . U .
O51 O -0.3693(3) -1.0696(6) -0.1746(3) 0.0132(10) Uani 1 1 d . U .
O50 O -0.2740(3) -1.0597(5) -0.0785(3) 0.0092(8) Uani 1 1 d . U .
O49 O -0.1958(3) -1.3381(6) 0.0396(4) 0.0144(10) Uani 1 1 d . U .
O48 O -0.1606(3) -0.8585(6) 0.1046(3) 0.0109(9) Uani 1 1 d . U .
O47 O -0.3308(3) -1.0382(6) 0.0999(3) 0.0128(10) Uani 1 1 d . U .
O46 O -0.3707(3) -1.2573(6) -0.1886(3) 0.0135(11) Uani 1 1 d . U .
O45 O -0.2730(3) -1.0124(6) -0.1791(3) 0.0120(11) Uani 1 1 d . U .
O44 O -0.2383(3) -1.3228(6) -0.0749(3) 0.0136(10) Uani 1 1 d . U .
O43 O -0.2450(3) -1.1806(6) 0.0029(3) 0.0106(9) Uani 1 1 d . U .
O42 O -0.2011(3) -0.9110(6) 0.0020(3) 0.0097(8) Uani 1 1 d . U .
O41 O -0.3606(3) -0.8909(6) -0.2120(4) 0.0142(13) Uani 1 1 d . U .
O40 O -0.1780(4) -1.1735(6) -0.0689(4) 0.0158(10) Uani 1 1 d . U .
O39 O -0.2917(3) -0.7860(6) -0.0204(3) 0.0116(10) Uani 1 1 d . U .
O38 O -0.2910(4) -1.3916(6) -0.1872(4) 0.0169(17) Uani 1 1 d . U .
O37 O -0.1308(3) -0.9883(6) 0.2019(3) 0.0132(10) Uani 1 1 d . U .
O36 O -0.3010(3) -1.2076(6) 0.0804(3) 0.0124(10) Uani 1 1 d . U .
O35 O -0.1070(3) -1.0235(6) 0.0118(4) 0.0143(10) Uani 1 1 d . U .
O34 O -0.3170(3) -0.8493(6) 0.1142(3) 0.0121(11) Uani 1 1 d . U .
O33 O -0.0637(3) -0.9637(6) 0.1185(3) 0.0128(10) Uani 1 1 d . U .
O32 O -0.4246(3) -1.0861(6) -0.1081(3) 0.0121(10) Uani 1 1 d . U .
O31 O -0.1943(3) -1.2107(6) 0.1204(3) 0.0130(10) Uani 1 1 d . U .
O30 O -0.3061(3) -1.3408(6) 0.0076(3) 0.0129(10) Uani 1 1 d . U .
O29 O -0.1289(3) -1.1926(6) 0.0430(4) 0.0148(10) Uani 1 1 d . U .
O28 O -0.1033(3) -0.7079(6) 0.1088(3) 0.0134(11) Uani 1 1 d . U .
O27 O -0.1590(3) -0.7273(6) 0.1784(3) 0.0128(11) Uani 1 1 d . U .
O26 O -0.1954(3) -0.7102(6) 0.0183(3) 0.0130(10) Uani 1 1 d . U .
O25 O -0.2135(3) -0.8828(6) 0.1876(3) 0.0126(10) Uani 1 1 d . U .
O24 O -0.0030(4) -0.7955(6) 0.1321(4) 0.0184(17) Uani 1 1 d . U .
O23 O -0.1722(3) -1.0320(6) 0.0828(3) 0.0106(9) Uani 1 1 d . U .
O22 O -0.3664(3) -0.9358(6) -0.1031(3) 0.0119(9) Uani 1 1 d . U .
O21 O -0.4279(3) -1.2742(6) -0.1208(3) 0.0138(11) Uani 1 1 d . U .
O20 O -0.3587(3) -0.7061(6) 0.0351(4) 0.0156(17) Uani 1 1 d . U .
O19 O -0.4643(4) -0.9191(6) -0.0798(4) 0.0167(17) Uani 1 1 d . U .
O18 O -0.3900(3) -1.2367(6) -0.0079(3) 0.0133(10) Uani 1 1 d . U .
O17 O -0.1831(4) -1.1184(6) -0.1774(4) 0.0193(16) Uani 1 1 d . U .
O16 O -0.3299(3) -1.2026(6) -0.0828(3) 0.0102(8) Uani 1 1 d . U .
O15 O -0.1727(3) -0.8045(6) -0.0674(3) 0.0121(11) Uani 1 1 d . U .
O14 O -0.4193(3) -1.0546(6) 0.0021(3) 0.0132(11) Uani 1 1 d . U .
O13 O -0.2978(4) -0.9668(6) 0.2091(4) 0.0173(17) Uani 1 1 d . U .
O12 O -0.0726(3) -0.8362(6) 0.1926(3) 0.0136(11) Uani 1 1 d . U .
O11 O -0.0937(3) -0.8419(6) 0.0356(3) 0.0130(10) Uani 1 1 d . U .
O10 O -0.4040(4) -1.1829(6) 0.0915(4) 0.0200(17) Uani 1 1 d . U .
O9 O -0.0947(3) -1.1308(6) 0.1521(4) 0.0144(11) Uani 1 1 d . U .
O8 O -0.2555(4) -0.6734(6) -0.0943(4) 0.0207(18) Uani 1 1 d . U .
O7 O -0.3412(3) -1.3842(6) -0.1051(3) 0.0142(11) Uani 1 1 d . U .
O6 O -0.1420(4) -1.1706(6) 0.2332(4) 0.0192(18) Uani 1 1 d . U .
O5 O -0.0803(4) -0.9015(6) -0.0628(4) 0.0189(17) Uani 1 1 d . U .
O4 O -0.0238(4) -1.1282(7) 0.0932(4) 0.0219(18) Uani 1 1 d . U .
O3 O -0.2447(4) -1.3784(6) 0.1192(4) 0.0154(13) Uani 1 1 d . U .
O2 O -0.4100(4) -1.4257(6) -0.0431(4) 0.0205(17) Uani 1 1 d . U .
O1 O -0.1188(4) -0.8376(6) 0.2798(4) 0.0207(18) Uani 1 1 d . U .
O59 O -0.3273(3) -1.0760(6) -0.0122(3) 0.0106(8) Uani 1 1 d . U .
O60 O -0.1824(4) -0.5718(6) 0.1049(4) 0.0171(17) Uani 1 1 d . U .
O61 O -0.4690(4) -1.1600(6) -0.2212(4) 0.0184(18) Uani 1 1 d . U .
O2W O -0.2996(4) -1.4183(7) 0.2018(4) 0.027(2) Uani 1 1 d . U .
O62 O -0.1277(4) -1.3458(6) -0.0247(4) 0.0208(13) Uani 1 1 d . U .
N2 N -0.2490(4) -1.6076(7) 0.2062(4) 0.016(2) Uani 1 1 d . . .
N3 N -0.4399(4) -0.9278(8) -0.3303(4) 0.016(2) Uani 1 1 d . . .
N1 N -0.1748(4) -1.4787(7) 0.2196(4) 0.014(2) Uani 1 1 d . . .
N5 N -0.4990(4) -0.8786(8) -0.2481(4) 0.017(2) Uani 1 1 d . . .
O1W O -0.3063(4) -1.5328(7) 0.0859(4) 0.025(2) Uani 1 1 d . U .
N4 N -0.4377(4) -0.7450(8) -0.3367(5) 0.019(2) Uani 1 1 d . . .
N6 N -0.4268(5) -0.7463(8) -0.2054(5) 0.020(3) Uani 1 1 d . . .
C5 C -0.1611(5) -1.5497(8) 0.2582(5) 0.014(3) Uani 1 1 d . . .
C10 C -0.2905(6) -1.6673(9) 0.1970(6) 0.019(3) Uani 1 1 d . . .
H10A H -0.3216 -1.6591 0.1644 0.023 Uiso 1 1 calc R U .
C16 C -0.4481(6) -0.7905(10) -0.3874(5) 0.021(3) Uani 1 1 d . . .
C25 C -0.5048(5) -0.8314(9) -0.2027(5) 0.015(3) Uani 1 1 d . U .
N8 N 0.0065(6) -1.3393(9) -0.0162(5) 0.036(3) Uani 1 1 d . . .
C21 C -0.5386(6) -0.9426(10) -0.2762(7) 0.028(4) Uani 1 1 d . . .
H21A H -0.5345 -0.9785 -0.3059 0.034 Uiso 1 1 calc R U .
C9 C -0.2888(7) -1.7406(10) 0.2340(7) 0.029(4) Uani 1 1 d . . .
H9A H -0.3175 -1.7835 0.2256 0.035 Uiso 1 1 calc R U .
C1 C -0.1401(5) -1.4111(10) 0.2227(6) 0.021(3) Uani 1 1 d . . .
H1A H -0.1507 -1.3617 0.1961 0.025 Uiso 1 1 calc R U .
C15 C -0.4442(5) -0.8933(10) -0.3823(5) 0.018(3) Uani 1 1 d . . .
C30 C -0.3853(5) -0.6849(11) -0.1825(6) 0.025(3) Uani 1 1 d . . .
H30A H -0.3607 -0.6747 -0.2012 0.030 Uiso 1 1 calc R U .
C26 C -0.4612(5) -0.7626(9) -0.1757(5) 0.016(3) Uani 1 1 d . U .
C17 C -0.4621(6) -0.7402(11) -0.4392(6) 0.028(3) Uani 1 1 d . . .
H17A H -0.4707 -0.7731 -0.4738 0.034 Uiso 1 1 calc R U .
C18 C -0.4634(6) -0.6444(11) -0.4395(7) 0.029(3) Uani 1 1 d . U .
H18A H -0.4732 -0.6108 -0.4741 0.035 Uiso 1 1 calc R U .
C11 C -0.4312(7) -1.0193(10) -0.3191(6) 0.031(4) Uani 1 1 d . . .
H11A H -0.4276 -1.0415 -0.2825 0.037 Uiso 1 1 calc R U .
C35 C 0.0303(6) -1.4500(10) -0.0749(6) 0.024(3) Uani 1 1 d . . .
C22 C -0.5840(6) -0.9560(9) -0.2623(6) 0.022(3) Uani 1 1 d . . .
H22A H -0.6116 -0.9966 -0.2839 0.026 Uiso 1 1 calc R U .
C23 C -0.5880(7) -0.9084(11) -0.2159(7) 0.037(4) Uani 1 1 d . . .
H23A H -0.6179 -0.9187 -0.2047 0.044 Uiso 1 1 calc R U .
C6 C -0.2034(6) -1.6196(9) 0.2535(6) 0.020(3) Uani 1 1 d . . .
N7 N -0.0168(5) -1.4214(10) -0.1153(5) 0.036(3) Uani 1 1 d . . .
C4 C -0.1084(6) -1.5543(11) 0.3001(6) 0.029(4) Uani 1 1 d . . .
H4A H -0.0982 -1.6044 0.3262 0.035 Uiso 1 1 calc R U .
C20 C -0.4387(6) -0.6487(11) -0.3385(7) 0.030(4) Uani 1 1 d . . .
H20A H -0.4314 -0.6161 -0.3039 0.036 Uiso 1 1 calc R U .
C12 C -0.4271(7) -1.0833(11) -0.3598(7) 0.035(4) Uani 1 1 d . . .
H12A H -0.4211 -1.1474 -0.3508 0.043 Uiso 1 1 calc R U .
C27 C -0.4542(7) -0.7183(10) -0.1238(6) 0.028(3) Uani 1 1 d . . .
H27A H -0.4768 -0.7325 -0.1032 0.034 Uiso 1 1 calc R U .
C28 C -0.4128(6) -0.6520(10) -0.1033(6) 0.026(3) Uani 1 1 d . U .
H28A H -0.4090 -0.6183 -0.0698 0.031 Uiso 1 1 calc R U .
C14 C -0.4408(7) -0.9534(12) -0.4256(7) 0.036(4) Uani 1 1 d . . .
H14A H -0.4442 -0.9295 -0.4617 0.043 Uiso 1 1 calc R U .
C29 C -0.3785(7) -0.6362(11) -0.1312(7) 0.036(4) Uani 1 1 d . . .
H29A H -0.3502 -0.5929 -0.1166 0.043 Uiso 1 1 calc R U .
C2 C -0.0880(6) -1.4093(12) 0.2640(7) 0.037(4) Uani 1 1 d . . .
H2A H -0.0645 -1.3590 0.2657 0.044 Uiso 1 1 calc R U .
C24 C -0.5483(6) -0.8454(10) -0.1857(7) 0.030(4) Uani 1 1 d . . .
H24A H -0.5509 -0.8128 -0.1541 0.036 Uiso 1 1 calc R U .
C19 C -0.4497(6) -0.5972(12) -0.3872(7) 0.033(4) Uani 1 1 d . . .
H19A H -0.4482 -0.5312 -0.3857 0.040 Uiso 1 1 calc R U .
C36 C 0.0424(6) -1.4047(10) -0.0175(7) 0.032(4) Uani 1 1 d . . .
O3W O -0.1236(4) -1.3248(8) -0.1516(4) 0.0336(16) Uani 1 1 d . U .
C7 C -0.2009(7) -1.6901(10) 0.2926(6) 0.030(4) Uani 1 1 d . . .
H7A H -0.1699 -1.6978 0.3254 0.036 Uiso 1 1 calc R U .
C13 C -0.4322(7) -1.0503(12) -0.4137(7) 0.039(4) Uani 1 1 d . . .
H13A H -0.4298 -1.0920 -0.4420 0.047 Uiso 1 1 calc R U .
C8 C -0.2452(8) -1.7495(11) 0.2826(7) 0.035(4) Uani 1 1 d . . .
H8A H -0.2447 -1.7957 0.3096 0.042 Uiso 1 1 calc R U .
C3 C -0.0723(7) -1.4821(12) 0.3013(7) 0.038(4) Uani 1 1 d . U .
H3A H -0.0370 -1.4839 0.3282 0.046 Uiso 1 1 calc R U .
C37 C 0.0888(8) -1.4240(13) 0.0296(7) 0.047(5) Uani 1 1 d . . .
H37A H 0.1163 -1.4634 0.0271 0.057 Uiso 1 1 calc R U .
C33 C 0.0459(9) -1.5541(15) -0.1430(9) 0.056(6) Uani 1 1 d . . .
H33A H 0.0676 -1.5969 -0.1538 0.068 Uiso 1 1 calc R U .
C39 C 0.0538(8) -1.3155(11) 0.0843(7) 0.041(5) Uani 1 1 d . . .
H39A H 0.0564 -1.2854 0.1186 0.049 Uiso 1 1 calc R U .
C40 C 0.0118(9) -1.2970(12) 0.0344(7) 0.050(5) Uani 1 1 d . . .
H40A H -0.0144 -1.2532 0.0352 0.059 Uiso 1 1 calc R U .
C34 C 0.0630(8) -1.5163(14) -0.0865(8) 0.045(5) Uani 1 1 d . . .
H34A H 0.0953 -1.5358 -0.0583 0.054 Uiso 1 1 calc R U .
C38 C 0.0918(8) -1.3796(13) 0.0822(7) 0.047(5) Uani 1 1 d . . .
H38A H 0.1204 -1.3947 0.1160 0.056 Uiso 1 1 calc R U .
C31 C -0.0317(8) -1.4595(14) -0.1678(8) 0.055(6) Uani 1 1 d . . .
H31A H -0.0636 -1.4382 -0.1961 0.066 Uiso 1 1 calc R U .
C32 C -0.0030(9) -1.5263(17) -0.1811(8) 0.063(6) Uani 1 1 d . . .
H32A H -0.0166 -1.5548 -0.2173 0.075 Uiso 1 1 calc R U .
O8W O 0.2761(7) -0.4699(10) 0.0097(6) 0.066(4) Uani 1 1 d . . .
O7W O 0.2823(9) -0.7746(10) -0.2116(6) 0.081(6) Uani 1 1 d . . .
O6W O 0.1895(7) -1.5189(16) 0.1805(8) 0.105(7) Uani 1 1 d . . .
O4W O -0.0728(4) -1.1929(7) -0.0710(4) 0.0269(13) Uani 1 1 d D U .
O5W O -0.0077(7) -1.0458(10) -0.0351(8) 0.026(2) Uani 0.5 1 d D U P

loop_
_atom_site_aniso_label
_atom_site_aniso_U_11
_atom_site_aniso_U_22
_atom_site_aniso_U_33
_atom_site_aniso_U_23
_atom_site_aniso_U_13
_atom_site_aniso_U_12
W1 0.0064(2) 0.0137(2) 0.0076(2) 0.00148(18) 0.00263(18) 0.00071(19)
W2 0.0120(2) 0.0094(2) 0.0067(2) 0.00234(17) 0.00111(18) 0.00014(19)
W3 0.0103(2) 0.0110(2) 0.0085(2) 0.00112(18) 0.00204(18) 0.00062(19)
W4 0.0055(2) 0.0110(2) 0.0113(2) -0.00097(18) 0.00138(18) 0.00144(18)
W5 0.0063(2) 0.0107(2) 0.0057(2) 0.00131(17) -0.00070(17) 0.00118(18)
W6 0.0056(2) 0.0152(2) 0.0151(2) -0.00005(19) 0.00159(19) 0.00334(19)
W7 0.0027(2) 0.0138(2) 0.0098(2) -0.00048(18) 0.00011(18) 0.00106(18)
W8 0.0062(2) 0.0171(3) 0.0113(2) -0.00046(19) 0.00348(19) -0.00154(19)
W9 0.0077(2) 0.0137(2) 0.0091(2) -0.00297(18) -0.00377(18) -0.00347(19)
W10 0.0104(2) 0.0150(2) 0.0101(2) 0.00040(19) 0.00567(19) -0.00144(19)
W11 0.0098(2) 0.0113(2) 0.0103(2) 0.00098(18) 0.00222(19) 0.00386(19)
W12 0.0119(2) 0.0134(2) 0.0066(2) 0.00131(18) -0.00078(18) 0.00163(19)
W13 0.0105(2) 0.0154(2) 0.0083(2) -0.00055(18) 0.00392(19) 0.0001(2)
W14 0.0115(2) 0.0143(2) 0.0112(2) -0.00674(19) 0.00303(19) -0.0034(2)
W15 0.0035(2) 0.0170(3) 0.0143(2) -0.00509(19) -0.00103(19) -0.00264(19)
W16 0.0080(2) 0.0096(2) 0.0123(2) -0.00363(18) -0.00041(19) -0.00155(18)
W17 0.0130(3) 0.0160(3) 0.0060(2) -0.00360(18) -0.00128(19) -0.0035(2)
W18 0.0127(3) 0.0134(2) 0.0111(2) -0.00238(19) 0.00289(19) -0.0070(2)
P2 0.0034(5) 0.0034(5) 0.0034(5) -0.00003(10) 0.00118(19) 0.00000(10)
P1 0.0026(5) 0.0026(5) 0.0026(5) -0.00002(10) 0.00090(19) -0.00001(10)
Cu1 0.0253(9) 0.0230(8) 0.0147(8) -0.0042(7) 0.0080(7) -0.0013(7)
Cu3 0.0129(8) 0.0130(7) 0.0126(7) 0.0043(6) -0.0004(6) -0.0021(6)
Cu2 0.0206(15) 0.0499(18) 0.0207(13) 0.0071(11) 0.0001(11) 0.0094(12)
Cu2A 0.027(7) 0.064(8) 0.017(5) -0.010(5) -0.003(5) 0.026(6)
O58 0.0111(16) 0.0132(16) 0.0116(16) -0.0019(15) 0.0007(15) 0.0001(16)
O57 0.0112(12) 0.0126(12) 0.0114(11) -0.0004(9) 0.0037(8) -0.0006(9)
O56 0.0114(16) 0.0152(16) 0.0111(16) -0.0004(15) 0.0027(15) -0.0021(15)
O55 0.0100(17) 0.0132(17) 0.0113(16) -0.0007(16) 0.0026(16) -0.0017(16)
O54 0.0090(14) 0.0100(14) 0.0090(14) -0.0015(13) 0.0008(13) -0.0012(14)
O53 0.0097(17) 0.0128(17) 0.0124(16) -0.0024(16) 0.0016(16) -0.0004(16)
O52 0.0119(17) 0.0137(17) 0.0113(17) -0.0019(16) 0.0002(16) -0.0013(16)
O51 0.0110(16) 0.0142(16) 0.0120(15) -0.0009(15) 0.0011(15) -0.0016(15)
O50 0.0081(13) 0.0110(13) 0.0087(13) -0.0008(13) 0.0032(13) -0.0010(13)
O49 0.0134(18) 0.0153(17) 0.0118(17) -0.0003(16) 0.0011(16) -0.0005(17)
O48 0.0089(14) 0.0116(14) 0.0101(14) -0.0007(13) 0.0007(13) -0.0007(13)
O47 0.0107(17) 0.0142(17) 0.0118(17) -0.0020(16) 0.0018(16) -0.0011(16)
O46 0.0114(18) 0.0151(18) 0.0122(18) -0.0018(17) 0.0020(17) -0.0010(18)
O45 0.0109(18) 0.0135(18) 0.0112(17) 0.0003(17) 0.0033(16) -0.0013(17)
O44 0.0122(16) 0.0144(16) 0.0122(16) -0.0013(16) 0.0019(15) -0.0012(16)
O43 0.0095(14) 0.0114(14) 0.0093(13) -0.0008(13) 0.0014(13) -0.0002(13)
O42 0.0087(14) 0.0114(14) 0.0090(13) -0.0012(13) 0.0030(13) -0.0011(13)
O41 0.011(2) 0.016(2) 0.014(2) 0.000(2) 0.002(2) -0.001(2)
O40 0.0131(16) 0.0175(16) 0.0146(15) -0.0001(15) 0.0021(15) 0.0007(15)
O39 0.0101(17) 0.0126(17) 0.0105(16) -0.0003(16) 0.0017(16) -0.0004(16)
O38 0.016(3) 0.018(3) 0.016(3) -0.006(3) 0.005(3) -0.001(3)
O37 0.0107(17) 0.0136(17) 0.0119(17) -0.0015(16) -0.0001(16) -0.0015(16)
O36 0.0107(16) 0.0139(16) 0.0111(16) 0.0002(15) 0.0022(15) -0.0018(16)
O35 0.0114(16) 0.0166(16) 0.0134(16) 0.0000(15) 0.0025(15) 0.0002(15)
O34 0.0094(18) 0.0140(18) 0.0114(18) -0.0020(17) 0.0018(17) -0.0016(17)
O33 0.0094(18) 0.0149(18) 0.0115(17) -0.0023(17) 0.0007(16) -0.0001(17)
O32 0.0098(16) 0.0132(16) 0.0118(16) -0.0018(15) 0.0019(15) -0.0008(15)
O31 0.0121(17) 0.0143(16) 0.0108(16) -0.0015(16) 0.0016(15) -0.0011(16)
O30 0.0127(16) 0.0133(16) 0.0107(15) -0.0005(15) 0.0017(15) -0.0024(15)
O29 0.0123(17) 0.0169(17) 0.0133(16) -0.0006(16) 0.0020(16) 0.0015(16)
O28 0.0111(19) 0.0144(19) 0.0123(18) -0.0019(18) 0.0013(17) -0.0011(18)
O27 0.0117(19) 0.0128(19) 0.0120(18) -0.0030(17) 0.0017(17) 0.0004(18)
O26 0.0131(18) 0.0140(18) 0.0105(17) -0.0017(17) 0.0025(16) -0.0025(17)
O25 0.0115(16) 0.0136(16) 0.0112(16) -0.0015(15) 0.0023(15) -0.0005(16)
O24 0.013(3) 0.021(3) 0.019(3) -0.005(3) 0.002(3) -0.006(3)
O23 0.0089(14) 0.0112(14) 0.0096(14) -0.0002(13) 0.0007(13) -0.0004(13)
O22 0.0110(11) 0.0121(11) 0.0119(11) -0.0003(9) 0.0030(8) -0.0004(9)
O21 0.0116(18) 0.0155(18) 0.0125(18) -0.0013(17) 0.0022(17) -0.0024(18)
O20 0.013(3) 0.016(3) 0.016(3) -0.001(3) 0.002(3) 0.004(3)
O19 0.012(3) 0.020(3) 0.017(3) 0.000(3) 0.003(3) 0.003(3)
O18 0.0118(17) 0.0140(17) 0.0124(17) -0.0013(16) 0.0023(16) -0.0023(16)
O17 0.016(3) 0.024(3) 0.017(3) 0.001(3) 0.004(3) -0.004(3)
O16 0.0097(10) 0.0104(10) 0.0098(10) -0.0003(8) 0.0027(8) -0.0009(8)
O15 0.0113(18) 0.0146(18) 0.0104(18) -0.0008(17) 0.0040(17) -0.0009(17)
O14 0.0106(18) 0.0147(18) 0.0131(18) 0.0001(17) 0.0025(17) -0.0012(17)
O13 0.017(3) 0.020(3) 0.017(3) 0.000(3) 0.008(3) -0.004(3)
O12 0.0111(19) 0.0162(19) 0.0115(18) -0.0029(18) 0.0014(17) -0.0005(18)
O11 0.0110(17) 0.0146(17) 0.0117(17) -0.0010(16) 0.0021(16) -0.0017(16)
O10 0.020(4) 0.023(4) 0.018(3) -0.002(3) 0.009(3) -0.003(3)
O9 0.0116(19) 0.0157(19) 0.0132(18) 0.0001(17) 0.0009(17) 0.0001(18)
O8 0.022(4) 0.019(3) 0.017(3) 0.003(3) 0.002(3) -0.003(3)
O7 0.0127(19) 0.0159(19) 0.0129(18) -0.0019(17) 0.0032(17) -0.0022(18)
O6 0.018(4) 0.019(3) 0.016(3) 0.001(3) 0.000(3) 0.002(3)
O5 0.018(3) 0.025(3) 0.016(3) 0.001(3) 0.008(3) -0.003(3)
O4 0.013(3) 0.025(3) 0.023(3) -0.002(3) 0.001(3) 0.003(3)
O3 0.015(2) 0.016(2) 0.012(2) 0.002(2) 0.002(2) -0.002(2)
O2 0.018(3) 0.021(3) 0.022(3) -0.001(3) 0.007(3) -0.008(3)
O1 0.017(4) 0.021(4) 0.016(3) -0.005(3) -0.004(3) -0.001(3)
O59 0.0090(13) 0.0114(13) 0.0100(13) -0.0008(13) 0.0017(13) 0.0000(13)
O60 0.017(4) 0.018(3) 0.014(3) -0.005(3) 0.002(3) -0.002(3)
O61 0.012(3) 0.023(4) 0.013(3) -0.003(3) -0.004(3) -0.004(3)
O2W 0.028(5) 0.034(5) 0.019(4) -0.003(4) 0.007(4) 0.004(4)
O62 0.018(2) 0.021(2) 0.019(2) -0.001(2) 0.001(2) 0.003(2)
N2 0.016(6) 0.019(6) 0.014(5) -0.008(4) 0.009(4) -0.003(5)
N3 0.013(6) 0.020(6) 0.011(5) 0.001(4) -0.001(4) 0.008(5)
N1 0.007(5) 0.017(5) 0.011(5) -0.006(4) -0.003(4) -0.002(4)
N5 0.008(5) 0.028(6) 0.011(5) 0.002(5) -0.002(4) -0.007(5)
O1W 0.023(4) 0.024(4) 0.019(4) -0.001(3) -0.007(3) -0.009(3)
N4 0.008(5) 0.017(6) 0.028(6) 0.004(5) 0.003(5) 0.009(4)
N6 0.015(6) 0.026(6) 0.013(5) -0.003(5) -0.002(5) 0.001(5)
C5 0.023(7) 0.013(6) 0.005(6) -0.002(5) 0.003(5) 0.006(5)
C10 0.026(8) 0.023(7) 0.015(6) 0.001(5) 0.017(6) -0.003(6)
C16 0.015(7) 0.035(8) 0.013(6) -0.003(6) 0.006(5) -0.005(6)
C25 0.015(3) 0.015(3) 0.016(3) 0.0004(10) 0.0052(13) 0.0003(10)
N8 0.048(9) 0.031(7) 0.017(6) -0.004(5) -0.001(6) 0.014(6)
C21 0.023(8) 0.017(7) 0.039(9) 0.004(6) 0.004(7) 0.001(6)
C9 0.041(10) 0.018(7) 0.039(9) -0.012(6) 0.028(8) -0.019(7)
C1 0.009(7) 0.034(8) 0.020(7) 0.005(6) 0.004(5) 0.000(6)
C15 0.010(6) 0.034(8) 0.011(6) -0.005(5) 0.006(5) -0.002(6)
C30 0.005(6) 0.038(8) 0.033(8) -0.012(7) 0.007(6) -0.005(6)
C26 0.016(3) 0.016(3) 0.016(3) 0.0004(10) 0.0056(13) 0.0004(10)
C17 0.020(8) 0.043(9) 0.020(7) 0.006(6) 0.005(6) 0.003(7)
C18 0.029(4) 0.030(4) 0.029(4) 0.0008(10) 0.0102(15) 0.0001(10)
C11 0.040(10) 0.027(8) 0.021(7) -0.004(6) 0.004(7) -0.003(7)
C35 0.022(8) 0.023(7) 0.026(8) 0.002(6) 0.006(6) -0.010(6)
C22 0.018(7) 0.016(7) 0.033(8) 0.004(6) 0.010(6) 0.002(6)
C23 0.034(10) 0.035(9) 0.043(10) 0.021(8) 0.016(8) 0.007(7)
C6 0.030(8) 0.015(6) 0.019(7) -0.001(5) 0.012(6) 0.011(6)
N7 0.026(7) 0.051(9) 0.017(6) -0.011(6) -0.011(5) 0.002(6)
C4 0.028(8) 0.034(8) 0.017(7) 0.002(6) -0.003(6) 0.010(7)
C20 0.029(9) 0.031(8) 0.034(8) 0.008(7) 0.016(7) 0.019(7)
C12 0.038(10) 0.016(7) 0.050(10) -0.006(7) 0.013(8) -0.005(7)
C27 0.034(9) 0.031(8) 0.020(7) 0.004(6) 0.009(6) 0.007(7)
C28 0.026(3) 0.026(3) 0.026(3) -0.0002(10) 0.0092(15) 0.0002(10)
C14 0.036(10) 0.046(10) 0.029(8) -0.009(7) 0.017(7) -0.013(8)
C29 0.027(9) 0.027(8) 0.040(9) 0.001(7) -0.006(7) 0.002(7)
C2 0.013(8) 0.052(10) 0.034(9) -0.004(8) -0.006(7) -0.013(7)
C24 0.031(9) 0.021(7) 0.032(8) 0.013(6) 0.004(7) 0.009(6)
C19 0.019(8) 0.033(9) 0.057(11) 0.018(8) 0.025(8) 0.005(7)
C36 0.022(8) 0.019(7) 0.041(9) 0.001(7) -0.004(7) -0.003(6)
O3W 0.028(3) 0.038(3) 0.027(3) 0.002(3) -0.001(3) 0.005(3)
C7 0.050(10) 0.022(8) 0.018(7) 0.009(6) 0.012(7) 0.018(7)
C13 0.044(11) 0.047(10) 0.035(9) -0.019(8) 0.027(8) -0.012(8)
C8 0.063(12) 0.023(8) 0.030(9) 0.012(7) 0.030(8) 0.006(8)
C3 0.038(4) 0.039(4) 0.038(4) 0.0000(10) 0.0132(17) 0.0001(10)
C37 0.051(12) 0.042(10) 0.033(10) -0.003(8) -0.004(8) 0.013(9)
C33 0.056(13) 0.065(13) 0.049(12) -0.025(10) 0.020(10) -0.003(11)
C39 0.059(12) 0.027(8) 0.025(8) -0.004(7) 0.000(8) 0.002(8)
C40 0.071(14) 0.035(10) 0.032(9) 0.000(8) 0.004(9) 0.015(9)
C34 0.041(11) 0.059(12) 0.035(10) -0.008(8) 0.012(8) 0.003(9)
C38 0.045(11) 0.054(11) 0.022(8) 0.014(8) -0.013(8) 0.002(9)
C31 0.048(12) 0.059(13) 0.044(11) -0.028(10) 0.000(9) -0.012(10)
C32 0.073(16) 0.085(16) 0.028(10) -0.039(10) 0.016(10) -0.020(13)
O8W 0.103(13) 0.049(8) 0.049(8) 0.005(7) 0.030(8) 0.020(8)
O7W 0.162(18) 0.049(9) 0.051(9) -0.001(7) 0.061(11) 0.000(10)
O6W 0.062(11) 0.154(19) 0.085(13) -0.021(13) 0.009(10) 0.039(12)
O4W 0.021(2) 0.029(2) 0.027(2) 0.003(2) 0.003(2) 0.003(2)
O5W 0.019(3) 0.027(3) 0.026(3) 0.000(3) 0.001(3) 0.004(3)

loop_
_atom_type_symbol
_atom_type_description
_atom_type_scat_dispersion_real
_atom_type_scat_dispersion_imag
_atom_type_scat_source
C C 0.0033 0.0016 'International Tables Vol C Tables 4.2.6.8 and 6.1.1.4'
H H 0.0000 0.0000 'International Tables Vol C Tables 4.2.6.8 and 6.1.1.4'
N N 0.0061 0.0033 'International Tables Vol C Tables 4.2.6.8 and 6.1.1.4'
O O 0.0106 0.0060 'International Tables Vol C Tables 4.2.6.8 and 6.1.1.4'
P P 0.1023 0.0942 'International Tables Vol C Tables 4.2.6.8 and 6.1.1.4'
Cu Cu 0.3201 1.2651 'International Tables Vol C Tables 4.2.6.8 and 6.1.1.4'
W W -0.8490 6.8722 'International Tables Vol C Tables 4.2.6.8 and 6.1.1.4'

loop_
_geom_angle_atom_site_label_1
_geom_angle_atom_site_label_2
_geom_angle_atom_site_label_3
_geom_angle
O17 W1 O57 99.2(4)
O17 W1 O45 101.4(4)
O57 W1 O45 89.1(3)
O17 W1 O56 98.0(4)
O57 W1 O56 162.7(4)
O45 W1 O56 89.7(3)
O17 W1 O40 99.8(4)
O57 W1 O40 88.4(3)
O45 W1 O40 158.8(4)
O56 W1 O40 86.5(3)
O17 W1 O50 174.7(3)
O57 W1 O50 82.4(3)
O45 W1 O50 73.5(3)
O56 W1 O50 80.8(3)
O40 W1 O50 85.3(3)
O3 W2 O36 102.2(4)
O3 W2 O31 96.8(4)
O36 W2 O31 88.4(4)
O3 W2 O30 97.2(4)
O36 W2 O30 86.2(4)
O31 W2 O30 165.8(3)
O3 W2 O49 98.2(4)
O36 W2 O49 159.6(4)
O31 W2 O49 89.4(4)
O30 W2 O49 91.1(4)
O3 W2 O43 172.8(4)
O36 W2 O43 84.9(3)
O31 W2 O43 82.7(3)
O30 W2 O43 83.7(3)
O49 W2 O43 74.7(3)
O8 W3 O39 104.1(4)
O8 W3 O26 98.2(4)
O39 W3 O26 86.7(4)
O8 W3 O15 99.2(4)
O39 W3 O15 156.6(3)
O26 W3 O15 92.2(4)
O8 W3 O55 97.6(4)
O39 W3 O55 87.0(3)
O26 W3 O55 164.0(3)
O15 W3 O55 87.8(3)
O8 W3 O42 172.5(4)
O39 W3 O42 83.3(3)
O26 W3 O42 83.0(3)
O15 W3 O42 73.4(3)
O55 W3 O42 81.7(3)
O20 W4 O53 100.5(4)
O20 W4 O39 103.2(4)
O53 W4 O39 89.0(4)
O20 W4 O34 99.3(4)
O53 W4 O34 90.6(3)
O39 W4 O34 157.2(4)
O20 W4 O58 95.7(4)
O53 W4 O58 163.7(4)
O39 W4 O58 85.1(4)
O34 W4 O58 89.1(3)
O20 W4 O54 171.8(3)
O53 W4 O54 83.2(3)
O39 W4 O54 84.1(3)
O34 W4 O54 73.2(3)
O58 W4 O54 81.2(3)
O41 W5 O55 100.4(4)
O41 W5 O22 103.1(4)
O55 W5 O22 89.9(4)
O41 W5 O45 97.9(4)
O55 W5 O45 91.9(4)
O22 W5 O45 158.2(3)
O41 W5 O51 95.5(4)
O55 W5 O51 163.9(3)
O22 W5 O51 84.2(4)
O45 W5 O51 88.2(4)
O41 W5 O50 170.6(3)
O55 W5 O50 84.5(3)
O22 W5 O50 84.8(3)
O45 W5 O50 73.8(3)
O51 W5 O50 80.1(3)
O4 W6 O9 100.3(4)
O4 W6 O35 103.3(4)
O9 W6 O35 156.4(4)
O4 W6 O29 99.1(4)
O9 W6 O29 89.4(4)
O35 W6 O29 87.1(4)
O4 W6 O33 96.6(4)
O9 W6 O33 90.9(4)
O35 W6 O33 86.3(3)
O29 W6 O33 164.0(4)
O4 W6 O23 173.2(4)
O9 W6 O23 73.1(3)
O35 W6 O23 83.3(3)
O29 W6 O23 82.9(3)
O33 W6 O23 81.8(3)
O19 W7 O53 97.2(4)
O19 W7 O22 103.5(4)
O53 W7 O22 88.0(4)
O19 W7 O32 99.7(4)
O53 W7 O32 162.9(4)
O22 W7 O32 85.4(4)
O19 W7 O14 98.2(4)
O53 W7 O14 89.6(4)
O22 W7 O14 158.4(4)
O32 W7 O14 90.8(3)
O19 W7 O59 171.6(4)
O53 W7 O59 82.1(3)
O22 W7 O59 84.9(3)
O32 W7 O59 81.7(3)
O14 W7 O59 73.5(3)
O5 W8 O57 98.3(4)
O5 W8 O35 102.1(4)
O57 W8 O35 88.8(3)
O5 W8 O15 99.6(4)
O57 W8 O15 89.7(3)
O35 W8 O15 158.3(4)
O5 W8 O11 96.8(4)
O57 W8 O11 164.8(4)
O35 W8 O11 86.3(3)
O15 W8 O11 89.6(3)
O5 W8 O42 173.1(4)
O57 W8 O42 83.7(3)
O35 W8 O42 84.4(3)
O15 W8 O42 73.9(3)
O11 W8 O42 81.5(3)
O61 W9 O51 101.5(4)
O61 W9 O32 103.2(4)
O51 W9 O32 85.9(4)
O61 W9 O46 100.6(4)
O51 W9 O46 90.1(4)
O32 W9 O46 156.3(3)
O61 W9 O21 101.8(4)
O51 W9 O21 156.7(3)
O32 W9 O21 88.1(4)
O46 W9 O21 86.4(4)
O61 W9 O16 172.2(4)
O51 W9 O16 83.3(3)
O32 W9 O16 83.3(3)
O46 W9 O16 73.0(3)
O21 W9 O16 73.7(3)
O10 W10 O14 100.9(4)
O10 W10 O36 103.6(4)
O14 W10 O36 155.5(4)
O10 W10 O47 99.7(4)
O14 W10 O47 90.9(3)
O36 W10 O47 86.5(3)
O10 W10 O18 96.7(4)
O14 W10 O18 90.2(3)
O36 W10 O18 85.5(3)
O47 W10 O18 163.0(4)
O10 W10 O59 173.6(4)
O14 W10 O59 73.3(3)
O36 W10 O59 82.2(3)
O47 W10 O59 83.0(3)
O18 W10 O59 81.1(3)
O62 W11 O29 99.6(4)
O62 W11 O49 101.5(4)
O29 W11 O49 90.8(4)
O62 W11 O40 101.8(4)
O29 W11 O40 88.1(4)
O49 W11 O40 156.5(4)
O62 W11 O44 97.7(4)
O29 W11 O44 162.5(4)
O49 W11 O44 88.4(4)
O40 W11 O44 85.7(4)
O62 W11 O43 173.6(4)
O29 W11 O43 82.6(3)
O49 W11 O43 72.3(3)
O40 W11 O43 84.3(3)
O44 W11 O43 80.5(3)
O6 W12 O52 102.3(4)
O6 W12 O31 97.4(4)
O52 W12 O31 88.6(4)
O6 W12 O37 98.5(4)
O52 W12 O37 86.1(4)
O31 W12 O37 163.9(3)
O6 W12 O9 100.1(4)
O52 W12 O9 157.6(4)
O31 W12 O9 89.7(4)
O37 W12 O9 89.5(4)
O6 W12 O23 172.9(4)
O52 W12 O23 84.8(3)
O31 W12 O23 82.1(3)
O37 W12 O23 82.4(3)
O9 W12 O23 72.8(3)
O13 W13 O47 99.1(4)
O13 W13 O34 101.1(4)
O47 W13 O34 91.1(3)
O13 W13 O52 102.6(4)
O47 W13 O52 87.6(3)
O34 W13 O52 156.2(4)
O13 W13 O25 96.9(4)
O47 W13 O25 163.3(4)
O34 W13 O25 90.8(3)
O52 W13 O25 84.1(3)
O13 W13 O54 173.2(4)
O47 W13 O54 83.6(3)
O34 W13 O54 72.5(3)
O52 W13 O54 83.7(3)
O25 W13 O54 81.0(3)
O38 W14 O44 102.2(4)
O38 W14 O56 102.8(4)
O44 W14 O56 85.7(4)
O38 W14 O7 100.7(4)
O44 W14 O7 90.0(4)
O56 W14 O7 156.5(4)
O38 W14 O46 101.0(4)
O44 W14 O46 156.8(4)
O56 W14 O46 87.9(4)
O7 W14 O46 87.0(4)
O38 W14 O16 171.9(4)
O44 W14 O16 84.4(3)
O56 W14 O16 82.3(3)
O7 W14 O16 74.3(3)
O46 W14 O16 72.6(3)
O24 W15 O11 102.2(4)
O24 W15 O33 102.8(4)
O11 W15 O33 86.2(3)
O24 W15 O28 100.0(4)
O11 W15 O28 90.1(3)
O33 W15 O28 157.1(4)
O24 W15 O12 101.0(4)
O11 W15 O12 156.7(4)
O33 W15 O12 87.4(4)
O28 W15 O12 87.2(4)
O24 W15 O48 171.1(4)
O11 W15 O48 84.0(3)
O33 W15 O48 83.8(3)
O28 W15 O48 73.4(3)
O12 W15 O48 73.1(3)
O60 W16 O58 101.9(4)
O60 W16 O27 100.6(4)
O58 W16 O27 89.6(4)
O60 W16 O28 101.9(4)
O58 W16 O28 156.2(3)
O27 W16 O28 87.9(4)
O60 W16 O26 102.5(4)
O58 W16 O26 85.1(4)
O27 W16 O26 157.0(3)
O28 W16 O26 87.9(4)
O60 W16 O48 172.0(3)
O58 W16 O48 83.5(3)
O27 W16 O48 73.3(3)
O28 W16 O48 73.1(3)
O26 W16 O48 83.8(3)
O1 W17 O25 101.6(4)
O1 W17 O37 101.5(4)
O25 W17 O37 84.7(4)
O1 W17 O12 101.9(4)
O25 W17 O12 156.5(3)
O37 W17 O12 89.5(4)
O1 W17 O27 101.2(4)
O25 W17 O27 89.2(4)
O37 W17 O27 157.2(3)
O12 W17 O27 87.5(4)
O1 W17 O48 172.0(4)
O25 W17 O48 84.1(3)
O37 W17 O48 84.5(3)
O12 W17 O48 72.7(3)
O27 W17 O48 73.0(3)
O2 W18 O18 103.0(4)
O2 W18 O21 102.4(4)
O18 W18 O21 90.1(4)
O2 W18 O30 102.3(4)
O18 W18 O30 84.3(4)
O21 W18 O30 155.3(4)
O2 W18 O7 101.1(4)
O18 W18 O7 155.7(4)
O21 W18 O7 88.0(4)
O30 W18 O7 87.3(4)
O2 W18 O16 172.9(4)
O18 W18 O16 83.2(3)
O21 W18 O16 73.7(3)
O30 W18 O16 81.7(3)
O7 W18 O16 73.0(3)
O54 P2 O42 111.5(5)
O54 P2 O23 112.6(5)
O42 P2 O23 112.0(5)
O54 P2 O48 107.2(5)
O42 P2 O48 106.6(4)
O23 P2 O48 106.5(4)
O59 P1 O50 111.5(5)
O59 P1 O43 111.7(5)
O50 P1 O43 112.2(5)
O59 P1 O16 107.3(5)
O50 P1 O16 106.5(4)
O43 P1 O16 107.2(4)
N6 Cu1 N3 170.7(4)
N6 Cu1 N5 81.8(5)
N3 Cu1 N5 99.8(5)
N6 Cu1 N4 105.0(5)
N3 Cu1 N4 80.8(4)
N5 Cu1 N4 132.0(4)
N6 Cu1 O41 80.5(4)
N3 Cu1 O41 90.2(4)
N5 Cu1 O41 108.2(4)
N4 Cu1 O41 119.9(4)
O3 Cu3 N2 176.0(4)
O3 Cu3 N1 94.5(4)
N2 Cu3 N1 82.1(4)
O3 Cu3 O1W 85.0(4)
N2 Cu3 O1W 98.9(4)
N1 Cu3 O1W 159.4(5)
O3 Cu3 O2W 89.2(4)
N2 Cu3 O2W 89.5(4)
N1 Cu3 O2W 100.9(4)
O1W Cu3 O2W 99.7(4)
Cu2A Cu2 O4W 96.8(8)
Cu2A Cu2 N7 93.2(9)
O4W Cu2 N7 170.0(6)
Cu2A Cu2 N8 88.5(8)
O4W Cu2 N8 97.1(5)
N7 Cu2 N8 82.7(5)
Cu2A Cu2 O3W 66.0(7)
O4W Cu2 O3W 87.5(4)
N7 Cu2 O3W 97.0(5)
N8 Cu2 O3W 154.5(6)
Cu2 Cu2A O3W 87.4(9)
Cu2 Cu2A N8 66.6(8)
O3W Cu2A N8 153.9(11)
Cu2 Cu2A N7 62.7(8)
O3W Cu2A N7 94.3(7)
N8 Cu2A N7 73.3(6)
Cu2 Cu2A O4W 59.4(8)
O3W Cu2A O4W 83.6(6)
N8 Cu2A O4W 83.9(6)
N7 Cu2A O4W 122.1(9)
Cu2 Cu2A O62 141.5(10)
O3W Cu2A O62 99.8(7)
N8 Cu2A O62 101.5(6)
N7 Cu2A O62 152.0(9)
O4W Cu2A O62 83.7(5)
W16 O58 W4 152.6(5)
W8 O57 W1 161.8(5)
W14 O56 W1 152.2(5)
W5 O55 W3 163.1(5)
P2 O54 W4 129.0(5)
P2 O54 W13 128.2(4)
W4 O54 W13 90.0(3)
W4 O53 W7 163.7(5)
W12 O52 W13 152.0(5)
W9 O51 W5 152.6(5)
P1 O50 W5 129.3(5)
P1 O50 W1 127.4(5)
W5 O50 W1 90.2(3)
W11 O49 W2 122.2(4)
P2 O48 W15 125.5(5)
P2 O48 W17 124.4(5)
W15 O48 W17 91.0(3)
P2 O48 W16 125.0(4)
W15 O48 W16 90.3(3)
W17 O48 W16 90.0(3)
W13 O47 W10 165.0(5)
W9 O46 W14 123.9(4)
W1 O45 W5 122.3(4)
W14 O44 W11 152.0(5)
P1 O43 W2 127.7(5)
P1 O43 W11 127.7(5)
W2 O43 W11 90.7(3)
P2 O42 W8 128.1(5)
P2 O42 W3 127.9(5)
W8 O42 W3 90.2(3)
W5 O41 Cu1 150.2(5)
W11 O40 W1 150.8(5)
W3 O39 W4 151.9(5)
W17 O37 W12 150.7(5)
W2 O36 W10 151.5(5)
W8 O35 W6 151.4(5)
W13 O34 W4 124.1(5)
W15 O33 W6 151.1(5)
W9 O32 W7 151.3(5)
W2 O31 W12 162.2(5)
W2 O30 W18 151.7(5)
W11 O29 W6 163.2(5)
W16 O28 W15 123.2(4)
W16 O27 W17 123.6(4)
W3 O26 W16 150.5(5)
W17 O25 W13 153.4(5)
P2 O23 W12 128.0(5)
P2 O23 W6 128.1(5)
W12 O23 W6 90.4(3)
W5 O22 W7 152.0(5)
W18 O21 W9 123.0(4)
W18 O18 W10 153.2(5)
P1 O16 W9 125.1(4)
P1 O16 W14 125.4(5)
W9 O16 W14 90.5(3)
P1 O16 W18 125.4(4)
W9 O16 W18 89.6(3)
W14 O16 W18 89.8(3)
W3 O15 W8 122.6(4)
W10 O14 W7 123.2(5)
W17 O12 W15 123.3(4)
W15 O11 W8 151.1(5)
W6 O9 W12 123.6(4)
W14 O7 W18 122.9(4)
W2 O3 Cu3 167.8(5)
P1 O59 W7 127.9(4)
P1 O59 W10 128.1(5)
W7 O59 W10 90.0(3)
W11 O62 Cu2A 136.8(6)
C10 N2 C6 119.2(12)
C10 N2 Cu3 125.9(9)
C6 N2 Cu3 114.7(9)
C11 N3 C15 120.3(12)
C11 N3 Cu1 124.3(9)
C15 N3 Cu1 114.9(9)
C1 N1 C5 119.8(11)
C1 N1 Cu3 127.0(9)
C5 N1 Cu3 113.1(8)
C25 N5 C21 117.0(12)
C25 N5 Cu1 114.5(8)
C21 N5 Cu1 127.8(10)
C16 N4 C20 116.7(12)
C16 N4 Cu1 113.5(9)
C20 N4 Cu1 128.5(10)
C30 N6 C26 117.9(12)
C30 N6 Cu1 127.1(10)
C26 N6 Cu1 114.4(9)
N1 C5 C4 120.4(13)
N1 C5 C6 116.3(11)
C4 C5 C6 123.4(12)
N2 C10 C9 122.0(13)
N4 C16 C17 121.0(13)
N4 C16 C15 114.1(12)
C17 C16 C15 125.0(13)
C24 C25 N5 122.4(12)
C24 C25 C26 123.9(13)
N5 C25 C26 113.6(12)
C36 N8 C40 119.2(14)
C36 N8 Cu2 114.4(10)
C40 N8 Cu2 126.3(12)
C36 N8 Cu2A 116.8(10)
C40 N8 Cu2A 118.5(13)
Cu2 N8 Cu2A 24.9(4)
C22 C21 N5 122.6(15)
C8 C9 C10 119.1(14)
N1 C1 C2 122.9(14)
N3 C15 C14 120.7(14)
N3 C15 C16 115.1(11)
C14 C15 C16 124.1(13)
N6 C30 C29 121.4(14)
N6 C26 C27 121.9(13)
N6 C26 C25 114.9(11)
C27 C26 C25 123.2(13)
C18 C17 C16 120.8(15)
C17 C18 C19 118.4(15)
N3 C11 C12 122.4(15)
N7 C35 C34 121.9(14)
N7 C35 C36 114.3(14)
C34 C35 C36 123.7(14)
C21 C22 C23 118.5(14)
C22 C23 C24 120.4(17)
N2 C6 C7 120.4(14)
N2 C6 C5 113.5(11)
C7 C6 C5 126.0(13)
C31 N7 C35 118.7(16)
C31 N7 Cu2 127.3(13)
C35 N7 Cu2 113.3(10)
C31 N7 Cu2A 124.2(13)
C35 N7 Cu2A 114.4(11)
Cu2 N7 Cu2A 24.1(4)
C3 C4 C5 118.0(14)
C19 C20 N4 124.3(15)
C13 C12 C11 118.8(15)
C26 C27 C28 118.3(15)
C29 C28 C27 120.6(15)
C15 C14 C13 118.8(15)
C28 C29 C30 119.7(15)
C3 C2 C1 118.4(16)
C25 C24 C23 118.9(16)
C20 C19 C18 118.7(15)
N8 C36 C37 122.5(16)
N8 C36 C35 114.0(13)
C37 C36 C35 123.4(16)
Cu2A O3W Cu2 26.7(5)
C6 C7 C8 119.0(14)
C12 C13 C14 119.1(15)
C9 C8 C7 120.1(13)
C2 C3 C4 120.3(15)
C36 C37 C38 115.7(17)
C32 C33 C34 118.1(19)
C40 C39 C38 117.6(16)
N8 C40 C39 122.9(18)
C35 C34 C33 117.5(17)
C39 C38 C37 121.6(15)
C32 C31 N7 122.3(19)
C31 C32 C33 121.2(17)
Cu2 O4W Cu2A 23.8(4)

loop_
_geom_bond_atom_site_label_1
_geom_bond_atom_site_label_2
_geom_bond_distance
W1 O17 1.688(10)
W1 O57 1.897(8)
W1 O45 1.899(8)
W1 O56 1.903(8)
W1 O40 1.906(8)
W1 O50 2.376(8)
W2 O3 1.731(8)
W2 O36 1.876(9)
W2 O31 1.882(8)
W2 O30 1.885(8)
W2 O49 1.923(9)
W2 O43 2.281(8)
W3 O8 1.700(9)
W3 O39 1.882(9)
W3 O26 1.899(8)
W3 O15 1.904(9)
W3 O55 1.945(8)
W3 O42 2.371(8)
W4 O20 1.701(8)
W4 O53 1.876(8)
W4 O39 1.894(9)
W4 O34 1.908(8)
W4 O58 1.924(8)
W4 O54 2.352(8)
W5 O41 1.718(8)
W5 O55 1.852(8)
W5 O22 1.883(9)
W5 O45 1.922(9)
W5 O51 1.946(8)
W5 O50 2.348(8)
W6 O4 1.684(9)
W6 O9 1.878(9)
W6 O35 1.894(8)
W6 O29 1.920(8)
W6 O33 1.930(8)
W6 O23 2.365(8)
W7 O19 1.699(9)
W7 O53 1.904(8)
W7 O22 1.906(9)
W7 O32 1.909(8)
W7 O14 1.911(9)
W7 O59 2.356(8)
W8 O5 1.686(9)
W8 O57 1.890(8)
W8 O35 1.893(8)
W8 O15 1.908(8)
W8 O11 1.938(8)
W8 O42 2.348(8)
W9 O61 1.707(8)
W9 O51 1.865(9)
W9 O32 1.892(8)
W9 O46 1.900(9)
W9 O21 1.940(9)
W9 O16 2.374(8)
W10 O10 1.698(9)
W10 O14 1.894(8)
W10 O36 1.903(8)
W10 O47 1.904(8)
W10 O18 1.935(8)
W10 O59 2.376(8)
W11 O62 1.702(9)
W11 O29 1.880(8)
W11 O49 1.885(9)
W11 O40 1.894(9)
W11 O44 1.933(8)
W11 O43 2.405(8)
W12 O6 1.682(9)
W12 O52 1.880(9)
W12 O31 1.905(8)
W12 O37 1.912(8)
W12 O9 1.917(9)
W12 O23 2.349(8)
W13 O13 1.694(9)
W13 O47 1.879(8)
W13 O34 1.889(8)
W13 O52 1.909(8)
W13 O25 1.936(8)
W13 O54 2.391(8)
W14 O38 1.713(9)
W14 O44 1.887(8)
W14 O56 1.895(8)
W14 O7 1.900(9)
W14 O46 1.922(8)
W14 O16 2.377(8)
W15 O24 1.699(9)
W15 O11 1.879(8)
W15 O33 1.889(8)
W15 O28 1.921(8)
W15 O12 1.924(9)
W15 O48 2.358(8)
W16 O60 1.702(9)
W16 O58 1.893(9)
W16 O27 1.898(8)
W16 O28 1.900(9)
W16 O26 1.919(8)
W16 O48 2.385(8)
W17 O1 1.720(9)
W17 O25 1.877(8)
W17 O37 1.905(8)
W17 O12 1.915(9)
W17 O27 1.925(8)
W17 O48 2.380(8)
W18 O2 1.693(9)
W18 O18 1.873(8)
W18 O21 1.892(8)
W18 O30 1.939(8)
W18 O7 1.943(9)
W18 O16 2.404(8)
P2 O54 1.501(9)
P2 O42 1.523(8)
P2 O23 1.530(8)
P2 O48 1.586(8)
P1 O59 1.519(9)
P1 O50 1.522(8)
P1 O43 1.538(8)
P1 O16 1.560(8)
Cu1 N6 1.970(11)
Cu1 N3 1.973(11)
Cu1 N5 2.000(11)
Cu1 N4 2.009(12)
Cu1 O41 2.222(8)
Cu3 O3 1.939(8)
Cu3 N2 1.965(11)
Cu3 N1 1.986(9)
Cu3 O1W 1.997(9)
Cu3 O2W 2.237(10)
Cu2 Cu2A 0.897(15)
Cu2 O4W 1.918(10)
Cu2 N7 1.950(14)
Cu2 N8 1.954(12)
Cu2 O3W 1.996(10)
Cu2A O3W 1.825(13)
Cu2A N8 2.129(17)
Cu2A N7 2.192(19)
Cu2A O4W 2.212(16)
Cu2A O62 2.329(17)
N2 C10 1.331(17)
N2 C6 1.357(17)
N3 C11 1.321(18)
N3 C15 1.342(17)
N1 C1 1.301(17)
N1 C5 1.342(16)
N5 C25 1.361(17)
N5 C21 1.367(17)
N4 C16 1.348(17)
N4 C20 1.357(18)
N6 C30 1.349(17)
N6 C26 1.371(18)
C5 C4 1.407(18)
C5 C6 1.46(2)
C10 C9 1.370(19)
C16 C17 1.395(19)
C16 C15 1.45(2)
C25 C24 1.36(2)
C25 C26 1.469(18)
N8 C36 1.33(2)
N8 C40 1.35(2)
C21 C22 1.36(2)
C9 C8 1.34(2)
C1 C2 1.389(18)
C15 C14 1.39(2)
C30 C29 1.40(2)
C26 C27 1.379(19)
C17 C18 1.35(2)
C18 C19 1.39(2)
C11 C12 1.38(2)
C35 N7 1.346(18)
C35 C34 1.37(2)
C35 C36 1.49(2)
C22 C23 1.36(2)
C23 C24 1.37(2)
C6 C7 1.372(19)
N7 C31 1.33(2)
C4 C3 1.38(2)
C20 C19 1.35(2)
C12 C13 1.38(2)
C27 C28 1.38(2)
C28 C29 1.33(2)
C14 C13 1.40(2)
C2 C3 1.34(2)
C36 C37 1.38(2)
C7 C8 1.38(2)
C37 C38 1.42(3)
C33 C32 1.35(3)
C33 C34 1.41(2)
C39 C40 1.36(2)
C39 C38 1.36(3)
C31 C32 1.32(3)
